data_9009461
loop_
_publ_author_name
'Martin-Ramos JD'
'Rodriguez-Gallego M'

_publ_section_title
;
 Chromian mica from Sierra Nevada, Spain
 Note: y-coordinates of T2 and M1 sites altered
;
_journal_name_full 'Mineralogical Magazine'
_journal_page_first 269
_journal_page_last 272
_journal_paper_doi 10.1180/minmag.1982.046.339.16
_journal_volume 46
_journal_year 1982
_chemical_compound_source 'Sierra Nevada, Spain'
_chemical_formula_sum 'Al2.14 Ca0.13 Cr0.16 Fe0.08 H1.9 K0.69 Mg0.54 Na0.06 O11.9 Si3.08'
_chemical_name_mineral Muscovite-2M1
_space_group_IT_number 15
_symmetry_space_group_name_Hall '-C 2yc'
_symmetry_space_group_name_H-M 'C 1 2/c 1'
_cell_angle_alpha 90
_cell_angle_beta 95.7
_cell_angle_gamma 90
_cell_formula_units_Z 4
_cell_length_a 5.2116
_cell_length_b 9.045
_cell_length_c 19.97
_cell_volume 936.710
_database_code_amcsd 0014475
_exptl_crystal_density_diffrn 2.808
_cod_original_formula_sum 'K.69 Na.06 Ca.13 Al2.14 Cr.16 Mg.54 Fe.08 Si3.08 O11.9 H1.9'
_cod_database_code 9009461

loop_
_space_group_symop_operation_xyz
x,y,z
1/2+x,1/2+y,z
x,-y,1/2+z
1/2+x,1/2-y,1/2+z
-x,y,1/2-z
1/2-x,1/2+y,1/2-z
-x,-y,-z
1/2-x,1/2-y,-z

loop_
_atom_site_label
_atom_site_fract_x
_atom_site_fract_y
_atom_site_fract_z
_atom_site_occupancy
_atom_site_U_iso_or_equiv
_atom_site_type_symbol
_atom_site_attached_hydrogens
K 0.00000 0.09670 0.25000 0.69000 0.02457 K 0
Na 0.00000 0.09670 0.25000 0.06000 0.02457 Na 0
Ca 0.00000 0.09670 0.25000 0.13000 0.02457 Ca 0
Al1 0.24890 0.08260 0.00010 0.61000 0.00811 Al 0
Cr1 0.24890 0.08260 0.00010 0.08000 0.00811 Cr 0
Mg1 0.24890 0.08260 0.00010 0.27000 0.00811 Mg 0
Fe1 0.24890 0.08260 0.00010 0.04000 0.00811 Fe 0
AlT1 0.96350 0.42960 0.13530 0.23000 0.00709 Al 0
SiT1 0.96350 0.42960 0.13530 0.77000 0.00709 Si 0
AlT2 0.45170 0.25890 0.13550 0.23000 0.00798 Al 0
SiT2 0.45170 0.25890 0.13550 0.77000 0.00798 Si 0
O1 0.95580 0.43860 0.05460 1.00000 0.01381 O 0
O2 0.39350 0.25290 0.05460 1.00000 0.01267 O 0
O3 0.43900 0.09340 0.16920 1.00000 0.01634 O 0
O4 0.73850 0.32340 0.16030 1.00000 0.01862 O 0
O5 0.23840 0.36110 0.16940 1.00000 0.01431 O 0
O-H 0.95470 0.06540 0.05150 0.95000 0.01456 O 1

loop_
_cod_changelog_entry_id
_cod_changelog_entry_author
_cod_changelog_entry_date
_cod_changelog_entry_text
1
;cod-tools version 3.8.0
Id: cif_guess_AMCSD_atom_types 9574 2023-05-10 09:00:05Z saulius
;
2023-05-10T18:51:46+03:00
;Derived atom types and hydrogen counts
from atom names that follow the AMCSD naming convention
(Wat == water, O-H == hydroxyl).
;

loop_
_cod_related_entry_id
_cod_related_entry_database
_cod_related_entry_code
1 AMCSD 0014475
